data_7043410
loop_
_publ_author_name
'Moreno-Alc\'antar, Luis Guillermo'
'Hess, Kristopher'
'Guevara-Vela, Jos\'e Manuel'
'Rocha-Rinza, Tom\'as'
'Mart\'in Pend\'as, Angel'
'Flores-Alamo, Marcos'
'Torrens, Hugo'

_publ_section_title
;
 \p-Backbonding and non-covalent interactions in JohnPhos and
 polyfluorothiolate complexes of gold(I)
;
_journal_name_full 'Dalton Trans.'
_journal_paper_doi 10.1039/C7DT00961E
_journal_year 2017
_chemical_formula_moiety 'C21 H27 Au F3 P S'
_chemical_formula_sum 'C21 H27 Au F3 P S'
_chemical_formula_weight 596.42
_space_group_IT_number 14
_symmetry_cell_setting monoclinic
_symmetry_Int_Tables_number 14
_symmetry_space_group_name_Hall '-P 2yn'
_symmetry_space_group_name_H-M 'P 1 21/n 1'
_atom_sites_solution_hydrogens geom
_audit_conform_dict_location ftp://ftp.iucr.org/pub/cif_core.dic
_audit_conform_dict_name cif_core.dic
_audit_conform_dict_version 2.4.3
_audit_creation_date 2016-10-24T18:24:15-00:00
_audit_creation_method 'WinGX routine CIF_UPDATE'
_audit_update_record
;
2017-02-10 deposited with the CCDC.
2017-06-22 downloaded from the CCDC.
;
_cell_angle_alpha 90
_cell_angle_beta 106.150(4)
_cell_angle_gamma 90
_cell_formula_units_Z 4
_cell_length_a 10.4259(4)
_cell_length_b 18.4324(6)
_cell_length_c 11.9129(4)
_cell_measurement_reflns_used 4379
_cell_measurement_temperature 100(2)
_cell_measurement_theta_max 29.336
_cell_measurement_theta_min 3.561
_cell_volume 2199.01(14)
_computing_cell_refinement
;
        CrysAlisPro, Agilent Technologies,
        Version 1.171.36.32 (release 02-08-2013 CrysAlis171 .NET)
        (compiled Aug  2 2013,16:46:58)
;
_computing_data_collection
;
        CrysAlisPro, Agilent Technologies,
        Version 1.171.36.32 (release 02-08-2013 CrysAlis171 .NET)
        (compiled Aug  2 2013,16:46:58)
;
_computing_data_reduction
;
        CrysAlisPro, Agilent Technologies,
        Version 1.171.36.32 (release 02-08-2013 CrysAlis171 .NET)
        (compiled Aug  2 2013,16:46:58)
;
_computing_molecular_graphics
;
          'Ortep-3 for Windows (Farrugia, 1997)'
      L. J. Farrugia, J. Appl. Crystallogr., 1997, 30, 565.
;
_computing_publication_material
;    
        'WinGX publication routines (Farrugia, 1999)'                 
    L. J. Farrugia, J. Appl. Crystallogr., 1999, 32, 837-838.
;
_computing_structure_refinement 'SHELXL-2014 (Sheldrick, 2015)'
_computing_structure_solution
;
      'SHELXS-2014 (Sheldrick, 2015)'
      Sheldrick, G. M. (2015). Acta Cryst. A71, 3--8.
;
_diffrn_ambient_temperature 100(2)
_diffrn_detector_area_resol_mean 10.4685
_diffrn_measured_fraction_theta_full 0.997
_diffrn_measured_fraction_theta_max 0.853
_diffrn_measurement_device_type 'Xcalibur, Atlas, Gemini'
_diffrn_measurement_method '\w scans'
_diffrn_orient_matrix_UB_11 0.0695547
_diffrn_orient_matrix_UB_12 0.0068517
_diffrn_orient_matrix_UB_13 0.0130617
_diffrn_orient_matrix_UB_21 0.0133041
_diffrn_orient_matrix_UB_22 -0.0333269
_diffrn_orient_matrix_UB_23 0.0308225
_diffrn_orient_matrix_UB_31 0.0020249
_diffrn_orient_matrix_UB_32 -0.0179851
_diffrn_orient_matrix_UB_33 -0.052107
_diffrn_radiation_monochromator graphite
_diffrn_radiation_type MoK\a
_diffrn_radiation_wavelength 0.71073
_diffrn_reflns_av_R_equivalents 0.0441
_diffrn_reflns_av_unetI/netI 0.0669
_diffrn_reflns_Laue_measured_fraction_full 0.997
_diffrn_reflns_Laue_measured_fraction_max 0.853
_diffrn_reflns_limit_h_max 13
_diffrn_reflns_limit_h_min -10
_diffrn_reflns_limit_k_max 25
_diffrn_reflns_limit_k_min -15
_diffrn_reflns_limit_l_max 14
_diffrn_reflns_limit_l_min -15
_diffrn_reflns_number 11088
_diffrn_reflns_point_group_measured_fraction_full 0.997
_diffrn_reflns_point_group_measured_fraction_max 0.853
_diffrn_reflns_theta_full 25.242
_diffrn_reflns_theta_max 29.336
_diffrn_reflns_theta_min 3.561
_exptl_absorpt_coefficient_mu 6.886
_exptl_absorpt_correction_T_max 0.29
_exptl_absorpt_correction_T_min 0.123
_exptl_absorpt_correction_type analytical
_exptl_absorpt_process_details
;
        CrysAlisPro, Agilent Technologies,
        Version 1.171.36.32 (release 02-08-2013 CrysAlis171 .NET)
        (compiled Aug  2 2013,16:46:58)
Analytical numeric absorption correction using a multifaceted crystal
                        model based on expressions derived by R.C. Clark & J.S.
        (Clark, R. C. & Reid, J. S. (1995). Acta Cryst. A51, 887-897)
;
_exptl_crystal_colour colourless
_exptl_crystal_density_diffrn 1.802
_exptl_crystal_description prism
_exptl_crystal_F_000 1160
_exptl_crystal_size_max 0.4845
_exptl_crystal_size_mid 0.4246
_exptl_crystal_size_min 0.207
_refine_diff_density_max 1.937
_refine_diff_density_min -1.358
_refine_diff_density_rms 0.158
_refine_ls_extinction_method none
_refine_ls_goodness_of_fit_ref 1.117
_refine_ls_hydrogen_treatment constr
_refine_ls_matrix_type full
_refine_ls_number_parameters 250
_refine_ls_number_reflns 5159
_refine_ls_number_restraints 0
_refine_ls_restrained_S_all 1.117
_refine_ls_R_factor_all 0.0457
_refine_ls_R_factor_gt 0.0356
_refine_ls_shift/su_max 0.001
_refine_ls_shift/su_mean 0
_refine_ls_structure_factor_coef Fsqd
_refine_ls_weighting_details 'w=1/[\s^2^(Fo^2^)+(0.0214P)^2^+0.0549P] where P=(Fo^2^+2Fc^2^)/3'
_refine_ls_weighting_scheme calc
_refine_ls_wR_factor_gt 0.0748
_refine_ls_wR_factor_ref 0.0798
_reflns_Friedel_coverage 0
_reflns_number_gt 4353
_reflns_number_total 5159
_reflns_threshold_expression 'I > 2\s(I)'
_cod_data_source_file c7dt00961e2.cif
_cod_data_source_block aug-02
_cod_original_sg_symbol_H-M 'P 21/n'
_cod_database_code 7043410

loop_
_symmetry_equiv_pos_as_xyz
'x, y, z'
'-x+1/2, y+1/2, -z+1/2'
'-x, -y, -z'
'x-1/2, -y-1/2, z-1/2'

loop_
_atom_site_label
_atom_site_type_symbol
_atom_site_fract_x
_atom_site_fract_y
_atom_site_fract_z
_atom_site_U_iso_or_equiv
_atom_site_adp_type
_atom_site_occupancy
_atom_site_site_symmetry_order
_atom_site_calc_flag
_atom_site_refinement_flags_posn
_atom_site_refinement_flags_adp
AU1 Au 0.47497(2) 0.20672(2) 0.70133(2) 0.01844(7) Uani 1 1 d . .
C1 C 0.4269(5) 0.0217(3) 0.7231(4) 0.0149(10) Uani 1 1 d . .
C2 C 0.3510(5) -0.0414(3) 0.7242(4) 0.0191(11) Uani 1 1 d . .
H2 H 0.261015 -0.036658 0.726546 0.023 Uiso 1 1 calc R U
C3 C 0.4033(5) -0.1095(3) 0.7219(4) 0.0223(11) Uani 1 1 d . .
H3 H 0.349116 -0.151048 0.721478 0.027 Uiso 1 1 calc R U
C4 C 0.5327(6) -0.1178(3) 0.7204(4) 0.0264(12) Uani 1 1 d . .
H4 H 0.568761 -0.164971 0.718263 0.032 Uiso 1 1 calc R U
C5 C 0.6114(6) -0.0568(3) 0.7219(4) 0.0228(12) Uani 1 1 d . .
H5 H 0.702567 -0.062812 0.724079 0.027 Uiso 1 1 calc R U
C6 C 0.5593(5) 0.0133(3) 0.7203(4) 0.0154(10) Uani 1 1 d . .
C7 C 0.6525(5) 0.0740(3) 0.7138(4) 0.0177(10) Uani 1 1 d . .
C8 C 0.6560(5) 0.0998(3) 0.6037(4) 0.0207(11) Uani 1 1 d . .
H8 H 0.596502 0.080599 0.534701 0.025 Uiso 1 1 calc R U
C9 C 0.7453(5) 0.1525(3) 0.5963(5) 0.0276(12) Uani 1 1 d . .
H9 H 0.746409 0.169948 0.521503 0.033 Uiso 1 1 calc R U
C10 C 0.8335(6) 0.1809(3) 0.6944(5) 0.0322(14) Uani 1 1 d . .
H10 H 0.893727 0.218205 0.687586 0.039 Uiso 1 1 calc R U
C11 C 0.8339(6) 0.1548(4) 0.8027(5) 0.0363(15) Uani 1 1 d . .
H11 H 0.895845 0.173314 0.87091 0.044 Uiso 1 1 calc R U
C12 C 0.7446(5) 0.1018(3) 0.8120(4) 0.0275(13) Uani 1 1 d . .
H12 H 0.745834 0.083926 0.887078 0.033 Uiso 1 1 calc R U
C13 C 0.3236(5) 0.1171(3) 0.8762(4) 0.0198(11) Uani 1 1 d . .
C14 C 0.2497(6) 0.0548(3) 0.9131(4) 0.0323(14) Uani 1 1 d . .
H14A H 0.299187 0.009637 0.91311 0.048 Uiso 1 1 calc R U
H14B H 0.16043 0.0505 0.858288 0.048 Uiso 1 1 calc R U
H14C H 0.241516 0.064031 0.991876 0.048 Uiso 1 1 calc R U
C15 C 0.4651(6) 0.1202(4) 0.9602(4) 0.0341(14) Uani 1 1 d . .
H15A H 0.459568 0.126843 1.040337 0.051 Uiso 1 1 calc R U
H15B H 0.513936 0.160904 0.938768 0.051 Uiso 1 1 calc R U
H15C H 0.511993 0.074768 0.955058 0.051 Uiso 1 1 calc R U
C16 C 0.2524(6) 0.1885(3) 0.8859(5) 0.0322(14) Uani 1 1 d . .
H16A H 0.158287 0.184842 0.841003 0.048 Uiso 1 1 calc R U
H16B H 0.294824 0.228146 0.854677 0.048 Uiso 1 1 calc R U
H16C H 0.258379 0.198101 0.96806 0.048 Uiso 1 1 calc R U
C17 C 0.1917(5) 0.1120(3) 0.6026(4) 0.0215(11) Uani 1 1 d . .
C18 C 0.2340(6) 0.0840(4) 0.4970(4) 0.0352(15) Uani 1 1 d . .
H18A H 0.252092 0.031854 0.505787 0.053 Uiso 1 1 calc R U
H18B H 0.314831 0.109517 0.492338 0.053 Uiso 1 1 calc R U
H18C H 0.162064 0.092816 0.425379 0.053 Uiso 1 1 calc R U
C19 C 0.0743(5) 0.0692(3) 0.6202(5) 0.0275(12) Uani 1 1 d . .
H19A H -0.003909 0.076749 0.553086 0.041 Uiso 1 1 calc R U
H19B H 0.05417 0.085811 0.691586 0.041 Uiso 1 1 calc R U
H19C H 0.0969 0.017506 0.627246 0.041 Uiso 1 1 calc R U
C20 C 0.1459(5) 0.1923(3) 0.5776(5) 0.0279(13) Uani 1 1 d . .
H20A H 0.215845 0.219968 0.556167 0.042 Uiso 1 1 calc R U
H20B H 0.12947 0.213537 0.647723 0.042 Uiso 1 1 calc R U
H20C H 0.063573 0.193915 0.513125 0.042 Uiso 1 1 calc R U
C21 C 0.4708(6) 0.3755(3) 0.6804(5) 0.0307(13) Uani 1 1 d . .
F1 F 0.5202(4) 0.4427(2) 0.6695(4) 0.0664(12) Uani 1 1 d . .
F2 F 0.4334(3) 0.3775(2) 0.7788(3) 0.0444(10) Uani 1 1 d . .
F3 F 0.3538(4) 0.3714(2) 0.5945(3) 0.0474(10) Uani 1 1 d . .
P4 P 0.34984(12) 0.11084(7) 0.72707(10) 0.0149(3) Uani 1 1 d . .
S1 S 0.58844(15) 0.30968(8) 0.67362(14) 0.0310(3) Uani 1 1 d . .

loop_
_atom_site_aniso_label
_atom_site_aniso_U_11
_atom_site_aniso_U_22
_atom_site_aniso_U_33
_atom_site_aniso_U_23
_atom_site_aniso_U_13
_atom_site_aniso_U_12
AU1 0.01705(12) 0.01299(11) 0.02713(12) 0.00121(8) 0.00921(8) 0.00091(8)
C1 0.019(3) 0.014(2) 0.012(2) 0.0010(19) 0.0045(18) 0.001(2)
C2 0.016(3) 0.019(3) 0.021(2) 0.003(2) 0.0032(19) -0.001(2)
C3 0.027(3) 0.018(3) 0.020(2) 0.000(2) 0.004(2) -0.007(2)
C4 0.041(3) 0.018(3) 0.020(2) 0.003(2) 0.008(2) 0.007(3)
C5 0.027(3) 0.023(3) 0.018(2) 0.003(2) 0.007(2) 0.005(3)
C6 0.021(3) 0.017(2) 0.008(2) 0.0000(18) 0.0040(18) 0.002(2)
C7 0.013(2) 0.019(3) 0.022(2) 0.000(2) 0.0050(19) 0.008(2)
C8 0.018(3) 0.021(3) 0.024(2) -0.001(2) 0.008(2) 0.000(2)
C9 0.028(3) 0.025(3) 0.037(3) 0.001(3) 0.019(2) -0.001(3)
C10 0.020(3) 0.026(3) 0.058(4) -0.006(3) 0.023(3) -0.004(3)
C11 0.017(3) 0.039(4) 0.051(4) -0.016(3) 0.006(3) -0.002(3)
C12 0.019(3) 0.038(4) 0.024(2) -0.001(2) 0.004(2) -0.001(3)
C13 0.025(3) 0.019(3) 0.019(2) -0.004(2) 0.011(2) -0.002(2)
C14 0.045(4) 0.032(3) 0.027(3) -0.003(2) 0.022(3) -0.009(3)
C15 0.041(4) 0.037(4) 0.019(2) -0.003(3) 0.001(2) -0.004(3)
C16 0.045(4) 0.032(3) 0.025(3) -0.008(3) 0.019(3) 0.002(3)
C17 0.020(3) 0.026(3) 0.017(2) -0.003(2) 0.0028(19) 0.007(2)
C18 0.032(3) 0.049(4) 0.019(2) -0.002(3) 0.000(2) 0.018(3)
C19 0.018(3) 0.021(3) 0.038(3) -0.004(2) -0.001(2) 0.002(3)
C20 0.017(3) 0.028(3) 0.036(3) 0.008(3) 0.003(2) 0.004(3)
C21 0.036(4) 0.017(3) 0.036(3) 0.001(2) 0.004(3) -0.002(3)
F1 0.057(3) 0.0148(19) 0.129(4) 0.007(2) 0.028(3) 0.004(2)
F2 0.035(2) 0.056(3) 0.0396(18) -0.0172(18) 0.0071(15) 0.016(2)
F3 0.045(2) 0.042(2) 0.0423(19) 0.0029(17) -0.0101(16) 0.009(2)
P4 0.0132(6) 0.0138(6) 0.0180(6) 0.0000(5) 0.0048(5) 0.0011(5)
S1 0.0281(8) 0.0174(7) 0.0545(9) 0.0013(7) 0.0234(7) -0.0024(6)

loop_
_atom_type_symbol
_atom_type_description
_atom_type_scat_dispersion_real
_atom_type_scat_dispersion_imag
_atom_type_scat_source
C C 0.0033 0.0016 'International Tables Vol C Tables 4.2.6.8 and 6.1.1.4'
H H 0 0 'International Tables Vol C Tables 4.2.6.8 and 6.1.1.4'
F F 0.0171 0.0103 'International Tables Vol C Tables 4.2.6.8 and 6.1.1.4'
P P 0.1023 0.0942 'International Tables Vol C Tables 4.2.6.8 and 6.1.1.4'
S S 0.1246 0.1234 'International Tables Vol C Tables 4.2.6.8 and 6.1.1.4'
Au Au -2.0133 8.8022 'International Tables Vol C Tables 4.2.6.8 and 6.1.1.4'

loop_
_exptl_crystal_face_index_h
_exptl_crystal_face_index_k
_exptl_crystal_face_index_l
_exptl_crystal_face_perp_dist
2 -2 -17 0.2112
12 -14 0 0.109
10 -6 -14 0.2257
12 12 0 0.1035
-12 -12 0 0.1035
-5 24 1 0.2128
-2 2 17 0.2112

loop_
_geom_angle_atom_site_label_1
_geom_angle_atom_site_label_2
_geom_angle_atom_site_label_3
_geom_angle
P4 AU1 S1 175.72(5)
C6 C1 C2 118.1(4)
C6 C1 P4 122.7(4)
C2 C1 P4 119.2(4)
C3 C2 C1 121.9(5)
C3 C2 H2 119.1
C1 C2 H2 119.1
C4 C3 C2 120.2(5)
C4 C3 H3 119.9
C2 C3 H3 119.9
C3 C4 C5 119.5(5)
C3 C4 H4 120.3
C5 C4 H4 120.3
C4 C5 C6 121.5(5)
C4 C5 H5 119.3
C6 C5 H5 119.3
C1 C6 C5 118.9(5)
C1 C6 C7 125.3(4)
C5 C6 C7 115.8(4)
C12 C7 C8 118.0(5)
C12 C7 C6 122.6(4)
C8 C7 C6 119.2(4)
C9 C8 C7 119.8(5)
C9 C8 H8 120.1
C7 C8 H8 120.1
C8 C9 C10 121.5(5)
C8 C9 H9 119.3
C10 C9 H9 119.3
C9 C10 C11 119.4(5)
C9 C10 H10 120.3
C11 C10 H10 120.3
C10 C11 C12 119.9(5)
C10 C11 H11 120
C12 C11 H11 120
C11 C12 C7 121.3(5)
C11 C12 H12 119.4
C7 C12 H12 119.4
C14 C13 C16 109.4(4)
C14 C13 C15 108.2(5)
C16 C13 C15 108.5(5)
C14 C13 P4 116.7(3)
C16 C13 P4 109.0(3)
C15 C13 P4 104.6(3)
C13 C14 H14A 109.5
C13 C14 H14B 109.5
H14A C14 H14B 109.5
C13 C14 H14C 109.5
H14A C14 H14C 109.5
H14B C14 H14C 109.5
C13 C15 H15A 109.5
C13 C15 H15B 109.5
H15A C15 H15B 109.5
C13 C15 H15C 109.5
H15A C15 H15C 109.5
H15B C15 H15C 109.5
C13 C16 H16A 109.5
C13 C16 H16B 109.5
H16A C16 H16B 109.5
C13 C16 H16C 109.5
H16A C16 H16C 109.5
H16B C16 H16C 109.5
C19 C17 C18 111.4(5)
C19 C17 C20 107.7(4)
C18 C17 C20 107.8(4)
C19 C17 P4 116.6(4)
C18 C17 P4 104.7(3)
C20 C17 P4 108.4(4)
C17 C18 H18A 109.5
C17 C18 H18B 109.5
H18A C18 H18B 109.5
C17 C18 H18C 109.5
H18A C18 H18C 109.5
H18B C18 H18C 109.5
C17 C19 H19A 109.5
C17 C19 H19B 109.5
H19A C19 H19B 109.5
C17 C19 H19C 109.5
H19A C19 H19C 109.5
H19B C19 H19C 109.5
C17 C20 H20A 109.5
C17 C20 H20B 109.5
H20A C20 H20B 109.5
C17 C20 H20C 109.5
H20A C20 H20C 109.5
H20B C20 H20C 109.5
F2 C21 F3 104.0(4)
F2 C21 F1 105.6(5)
F3 C21 F1 105.3(5)
F2 C21 S1 116.2(4)
F3 C21 S1 114.9(4)
F1 C21 S1 109.8(4)
C1 P4 C13 105.1(2)
C1 P4 C17 106.4(2)
C13 P4 C17 114.7(2)
C1 P4 AU1 114.96(16)
C13 P4 AU1 108.75(17)
C17 P4 AU1 107.14(18)
C21 S1 AU1 99.8(2)

loop_
_geom_bond_atom_site_label_1
_geom_bond_atom_site_label_2
_geom_bond_distance
AU1 P4 2.2675(13)
AU1 S1 2.3082(14)
C1 C6 1.399(7)
C1 C2 1.409(7)
C1 P4 1.836(5)
C2 C3 1.372(7)
C2 H2 0.95
C3 C4 1.363(8)
C3 H3 0.95
C4 C5 1.390(8)
C4 H4 0.95
C5 C6 1.400(7)
C5 H5 0.95
C6 C7 1.497(7)
C7 C12 1.389(7)
C7 C8 1.405(7)
C8 C9 1.365(7)
C8 H8 0.95
C9 C10 1.375(8)
C9 H9 0.95
C10 C11 1.375(8)
C10 H10 0.95
C11 C12 1.375(8)
C11 H11 0.95
C12 H12 0.95
C13 C14 1.514(7)
C13 C16 1.530(8)
C13 C15 1.536(7)
C13 P4 1.875(5)
C14 H14A 0.98
C14 H14B 0.98
C14 H14C 0.98
C15 H15A 0.98
C15 H15B 0.98
C15 H15C 0.98
C16 H16A 0.98
C16 H16B 0.98
C16 H16C 0.98
C17 C19 1.519(8)
C17 C18 1.533(7)
C17 C20 1.558(8)
C17 P4 1.887(5)
C18 H18A 0.98
C18 H18B 0.98
C18 H18C 0.98
C19 H19A 0.98
C19 H19B 0.98
C19 H19C 0.98
C20 H20A 0.98
C20 H20B 0.98
C20 H20C 0.98
C21 F2 1.335(6)
C21 F3 1.359(6)
C21 F1 1.361(7)
C21 S1 1.743(6)

loop_
_geom_hbond_atom_site_label_D
_geom_hbond_atom_site_label_H
_geom_hbond_atom_site_label_A
_geom_hbond_distance_DH
_geom_hbond_distance_HA
_geom_hbond_distance_DA
_geom_hbond_angle_DHA
_geom_hbond_site_symmetry_A
C2 H2 F2_$1 0.95 2.56 3.311(6) 136.4 2_546
C18 H18C F2_$2 0.98 2.59 3.542(6) 163.6 4_565

loop_
_geom_torsion_atom_site_label_1
_geom_torsion_atom_site_label_2
_geom_torsion_atom_site_label_3
_geom_torsion_atom_site_label_4
_geom_torsion
C6 C1 C2 C3 -0.4(6)
P4 C1 C2 C3 -179.7(3)
C1 C2 C3 C4 1.0(7)
C2 C3 C4 C5 0.5(7)
C3 C4 C5 C6 -2.6(7)
C2 C1 C6 C5 -1.7(6)
P4 C1 C6 C5 177.6(3)
C2 C1 C6 C7 177.3(4)
P4 C1 C6 C7 -3.5(6)
C4 C5 C6 C1 3.2(7)
C4 C5 C6 C7 -175.9(4)
C1 C6 C7 C12 97.0(6)
C5 C6 C7 C12 -84.0(6)
C1 C6 C7 C8 -88.8(6)
C5 C6 C7 C8 90.2(5)
C12 C7 C8 C9 -2.2(7)
C6 C7 C8 C9 -176.7(5)
C7 C8 C9 C10 0.6(8)
C8 C9 C10 C11 1.2(9)
C9 C10 C11 C12 -1.4(9)
C10 C11 C12 C7 -0.3(9)
C8 C7 C12 C11 2.1(8)
C6 C7 C12 C11 176.4(5)
C6 C1 P4 C13 -111.2(4)
C2 C1 P4 C13 68.0(4)
C6 C1 P4 C17 126.7(4)
C2 C1 P4 C17 -54.0(4)
C6 C1 P4 AU1 8.3(4)
C2 C1 P4 AU1 -172.5(3)
C14 C13 P4 C1 -52.4(5)
C16 C13 P4 C1 -177.0(4)
C15 C13 P4 C1 67.1(4)
C14 C13 P4 C17 64.1(5)
C16 C13 P4 C17 -60.5(4)
C15 C13 P4 C17 -176.4(4)
C14 C13 P4 AU1 -176.0(4)
C16 C13 P4 AU1 59.4(4)
C15 C13 P4 AU1 -56.5(4)
C19 C17 P4 C1 75.6(4)
C18 C17 P4 C1 -47.9(4)
C20 C17 P4 C1 -162.8(3)
C19 C17 P4 C13 -40.1(5)
C18 C17 P4 C13 -163.6(4)
C20 C17 P4 C13 81.5(4)
C19 C17 P4 AU1 -160.9(3)
C18 C17 P4 AU1 75.5(4)
C20 C17 P4 AU1 -39.3(4)
F2 C21 S1 AU1 58.3(4)
F3 C21 S1 AU1 -63.5(4)
F1 C21 S1 AU1 178.1(4)
